data_4133873
loop_
_publ_author_name
'Fern\'andez, Sergio'
'Franco, Federico'
'Casadevall, Carla'
'Martin-Diaconescu, Vlad'
'Luis, Josep M.'
'Lloret-Fillol, Julio'

_publ_section_title
;
 A Unified Electro- and Photocatalytic CO<sub>2</sub> to CO Reduction
 Mechanism with Aminopyridine Cobalt Complexes.
;
_journal_name_full 'Journal of the American Chemical Society'
_journal_paper_doi 10.1021/jacs.9b06633
_journal_year 2019
_chemical_formula_sum 'C20 H30 Co F6 N6 O6 S2'
_chemical_formula_weight 687.55
_space_group_IT_number 14
_space_group_name_Hall '-P 2ybc'
_space_group_name_H-M_alt 'P 1 21/c 1'
_symmetry_cell_setting monoclinic
_symmetry_space_group_name_H-M 'P 1 21/c 1'
_atom_sites_solution_hydrogens geom
_audit_creation_method SHELXL-2018/3
_cell_angle_alpha 90
_cell_angle_beta 104.0690(12)
_cell_angle_gamma 90
_cell_formula_units_Z 8
_cell_length_a 34.7781(17)
_cell_length_b 9.8274(5)
_cell_length_c 16.9245(8)
_cell_measurement_reflns_used 9984
_cell_measurement_temperature 100(2)
_cell_measurement_theta_max 31.89
_cell_measurement_theta_min 2.40
_cell_volume 5610.9(5)
_computing_cell_refinement 'Bruker APEX2 v2014.9-0'
_computing_data_collection 'Bruker APEX2 v2014.9-0'
_computing_data_reduction 'Bruker SAINT V7.60A'
_computing_molecular_graphics 'SHELXL-2018 (Sheldrick, 2018)'
_computing_publication_material 'SHELXL-2018 (Sheldrick, 2018)'
_computing_structure_refinement 'SHELXL-2018 (Sheldrick, 2018)'
_computing_structure_solution Sir2011
_diffrn_ambient_temperature 100(2)
_diffrn_detector_area_resol_mean 512
_diffrn_detector_type '4K CCD area detector APEX II'
_diffrn_measured_fraction_theta_full 0.990
_diffrn_measured_fraction_theta_max 0.874
_diffrn_measurement_device_type 'APEX DUO Kappa 4-axis goniometer'
_diffrn_measurement_method
;
 Fullsphere data collection, phi and omega scans
;
_diffrn_measurement_specimen_support 'magnetic support with MicroMount'
_diffrn_radiation_monochromator 'Quazar MX Multilayer Optics'
_diffrn_radiation_type MoK\a
_diffrn_radiation_wavelength 0.71073
_diffrn_reflns_av_R_equivalents 0.0435
_diffrn_reflns_av_unetI/netI 0.0588
_diffrn_reflns_Laue_measured_fraction_full 0.990
_diffrn_reflns_Laue_measured_fraction_max 0.874
_diffrn_reflns_limit_h_max 43
_diffrn_reflns_limit_h_min -52
_diffrn_reflns_limit_k_max 14
_diffrn_reflns_limit_k_min -13
_diffrn_reflns_limit_l_max 24
_diffrn_reflns_limit_l_min -13
_diffrn_reflns_number 56171
_diffrn_reflns_point_group_measured_fraction_full 0.990
_diffrn_reflns_point_group_measured_fraction_max 0.874
_diffrn_reflns_theta_full 25.242
_diffrn_reflns_theta_max 32.458
_diffrn_reflns_theta_min 0.604
_diffrn_source 'Microfocus source E025 IuS'
_diffrn_source_current 0.6
_diffrn_source_power 50
_diffrn_source_size '0.2 mm x 0.2 mm fine focus'
_diffrn_source_type 'Bruker APEX DUO'
_exptl_absorpt_coefficient_mu 0.848
_exptl_absorpt_correction_T_max 0.975
_exptl_absorpt_correction_T_min 0.75
_exptl_absorpt_correction_type multi-scan
_exptl_absorpt_process_details
; 
 SADABS Version 2008/1 Bruker-Nonius
 Blessing, Acta Cryst. (1995) A51 33-38
;
_exptl_crystal_colour yellow
_exptl_crystal_density_diffrn 1.628
_exptl_crystal_description needle
_exptl_crystal_F_000 2824
_exptl_crystal_size_max 0.3
_exptl_crystal_size_mid 0.2
_exptl_crystal_size_min 0.03
_refine_diff_density_max 1.076
_refine_diff_density_min -0.935
_refine_diff_density_rms 0.115
_refine_ls_extinction_method none
_refine_ls_goodness_of_fit_ref 1.021
_refine_ls_hydrogen_treatment constr
_refine_ls_matrix_type full
_refine_ls_number_parameters 1110
_refine_ls_number_reflns 17680
_refine_ls_number_restraints 735
_refine_ls_restrained_S_all 1.008
_refine_ls_R_factor_all 0.0650
_refine_ls_R_factor_gt 0.0511
_refine_ls_shift/su_max 0.002
_refine_ls_shift/su_mean 0.000
_refine_ls_structure_factor_coef Fsqd
_refine_ls_weighting_details 'w=1/[\s^2^(Fo^2^)+(0.0957P)^2^+2.6210P] where P=(Fo^2^+2Fc^2^)/3'
_refine_ls_weighting_scheme calc
_refine_ls_wR_factor_gt 0.1456
_refine_ls_wR_factor_ref 0.1548
_reflns_Friedel_coverage 0.000
_reflns_number_gt 14650
_reflns_number_total 17680
_reflns_threshold_expression 'I > 2\s(I)'
_cod_data_source_file ja9b06633_si_001.cif
_cod_data_source_block sfl3p1717_p21c
_cod_depositor_comments
;
The following automatic conversions were performed:

data item '_exptl_absorpt_correction_type' value 'Multi-scan' was
changed to 'multi-scan' in accordance with the
/home/data/users/saulius/crontab/automatic-downloads/rss-feeds/ACS/lib/dictionaries/cif_core.dic
dictionary named 'cif_core.dic' version 2.4.2 last updated on
2011-04-26.

data item '_symmetry_cell_setting' value 'Monoclinic' was changed to
'monoclinic' in accordance with the
/home/data/users/saulius/crontab/automatic-downloads/rss-feeds/ACS/lib/dictionaries/cif_core.dic
dictionary named 'cif_core.dic' version 2.4.2 last updated on
2011-04-26.

Automatic conversion script
Id: cif_fix_values 7556 2019-12-06 15:28:31Z antanas 
;
_cod_original_sg_symbol_H-M P2(1)/c
_cod_database_code 4133873
_shelx_shelxl_version_number 2018/3
_shelx_space_group_comment
;
The symmetry employed for this shelxl refinement is uniquely defined
by the following loop, which should always be used as a source of
symmetry information in preference to the above space-group names.
They are only intended as comments.
;
_shelx_estimated_absorpt_t_min 0.785
_shelx_estimated_absorpt_t_max 0.975

loop_
_space_group_symop_operation_xyz
'x, y, z'
'-x, y+1/2, -z+1/2'
'-x, -y, -z'
'x, -y-1/2, z-1/2'

loop_
_atom_site_label
_atom_site_type_symbol
_atom_site_fract_x
_atom_site_fract_y
_atom_site_fract_z
_atom_site_U_iso_or_equiv
_atom_site_adp_type
_atom_site_occupancy
_atom_site_site_symmetry_order
_atom_site_calc_flag
_atom_site_refinement_flags_posn
_atom_site_refinement_flags_adp
_atom_site_refinement_flags_occupancy
_atom_site_disorder_assembly
_atom_site_disorder_group
Co1A Co 0.87465(2) 0.22113(6) 0.65088(3) 0.00773(13) Uani 1 1 d D . . . .
N1A N 0.92911(9) 0.2331(3) 0.7397(2) 0.0114(6) Uani 1 1 d D . . . .
C1A C 0.94020(9) 0.1616(4) 0.8097(2) 0.0148(6) Uani 1 1 d D . . . .
H1A H 0.922316 0.096385 0.821854 0.018 Uiso 1 1 calc R U . . .
N2A N 0.91032(7) 0.3273(3) 0.58437(17) 0.0133(5) Uani 1 1 d D . . . .
C2A C 0.97675(9) 0.1794(4) 0.8647(2) 0.0165(7) Uani 1 1 d D . . . .
H2A H 0.983688 0.128196 0.913742 0.020 Uiso 1 1 calc R U . . .
N3A N 0.89112(7) 0.0464(3) 0.58754(16) 0.0114(5) Uani 1 1 d D . . . .
C3A C 1.00266(10) 0.2737(5) 0.8459(3) 0.0196(8) Uani 1 1 d D . . . .
H3A H 1.027790 0.288542 0.882243 0.024 Uiso 1 1 calc R U . . .
N4A N 0.82924(9) 0.2442(3) 0.5391(2) 0.0138(7) Uani 1 1 d D . . . .
C4A C 0.99182(9) 0.3464(4) 0.7738(3) 0.0216(8) Uani 1 1 d D . . . .
H4A H 1.009645 0.409844 0.759592 0.026 Uiso 1 1 calc R U . . .
N5A N 0.85597(8) 0.3987(3) 0.70508(19) 0.0166(6) Uani 1 1 d D . . . .
C5A C 0.95440(8) 0.3254(4) 0.7223(2) 0.0139(6) Uani 1 1 d D . . . .
N6A N 0.84436(8) 0.1058(3) 0.71797(18) 0.0132(6) Uani 1 1 d D . . . .
C6A C 0.93925(10) 0.4077(4) 0.6458(2) 0.0179(7) Uani 1 1 d D . . . .
H6AA H 0.926352 0.491578 0.659022 0.021 Uiso 1 1 calc R U . . .
H6AB H 0.961759 0.434647 0.622899 0.021 Uiso 1 1 calc R U . . .
C7A C 0.93082(11) 0.2260(4) 0.5425(3) 0.0170(7) Uani 1 1 d D . . . .
H7AA H 0.958578 0.255438 0.548097 0.020 Uiso 1 1 calc R U . . .
H7AB H 0.917568 0.224769 0.483650 0.020 Uiso 1 1 calc R U . . .
C8A C 0.93076(8) 0.0836(4) 0.5761(2) 0.0139(6) Uani 1 1 d D . . . .
H8AA H 0.938500 0.018200 0.538286 0.017 Uiso 1 1 calc R U . . .
H8AB H 0.950551 0.077682 0.629082 0.017 Uiso 1 1 calc R U . . .
C9A C 0.89345(10) -0.0818(3) 0.6342(2) 0.0149(6) Uani 1 1 d D . . . .
H9AA H 0.866975 -0.106319 0.640151 0.022 Uiso 1 1 calc R U . . .
H9AB H 0.911308 -0.069464 0.688264 0.022 Uiso 1 1 calc R U . . .
H9AC H 0.903597 -0.154533 0.605261 0.022 Uiso 1 1 calc R U . . .
C10A C 0.86144(8) 0.0305(3) 0.50753(19) 0.0133(6) Uani 1 1 d D . . . .
H10A H 0.856298 -0.067383 0.495714 0.016 Uiso 1 1 calc R U . . .
H10B H 0.872249 0.069855 0.463579 0.016 Uiso 1 1 calc R U . . .
C11A C 0.82280(9) 0.1019(4) 0.5095(2) 0.0146(6) Uani 1 1 d D . . . .
H11A H 0.805097 0.101860 0.454003 0.018 Uiso 1 1 calc R U . . .
H11B H 0.809424 0.050513 0.545492 0.018 Uiso 1 1 calc R U . . .
C12A C 0.79216(9) 0.3007(4) 0.5516(2) 0.0202(8) Uani 1 1 d D . . . .
H12A H 0.797149 0.391587 0.575758 0.030 Uiso 1 1 calc R U . . .
H12B H 0.781917 0.241289 0.588220 0.030 Uiso 1 1 calc R U . . .
H12C H 0.772640 0.307126 0.499101 0.030 Uiso 1 1 calc R U . . .
C13A C 0.84565(10) 0.3326(4) 0.4827(2) 0.0173(7) Uani 1 1 d D . . . .
H13A H 0.824710 0.395594 0.453742 0.021 Uiso 1 1 calc R U . . .
H13B H 0.853543 0.274691 0.441422 0.021 Uiso 1 1 calc R U . . .
C14A C 0.88143(10) 0.4151(4) 0.5281(2) 0.0185(7) Uani 1 1 d D U . . .
H14A H 0.894424 0.457727 0.488337 0.022 Uiso 1 1 calc R U . . .
H14B H 0.872486 0.488636 0.559413 0.022 Uiso 1 1 calc R U . . .
C15A C 0.84158(10) 0.4731(4) 0.7407(2) 0.0166(7) Uani 1 1 d D . . . .
C16A C 0.82341(12) 0.5706(4) 0.7859(3) 0.0245(9) Uani 1 1 d D . . . .
H16A H 0.806596 0.633629 0.747649 0.037 Uiso 1 1 calc R U . . .
H16B H 0.844205 0.621790 0.823655 0.037 Uiso 1 1 calc R U . . .
H16C H 0.807234 0.521672 0.816621 0.037 Uiso 1 1 calc R U . . .
C17A C 0.82827(9) 0.0365(4) 0.7532(2) 0.0125(6) Uani 1 1 d D . . . .
C18A C 0.80794(10) -0.0538(4) 0.7971(2) 0.0160(7) Uani 1 1 d D . . . .
H18A H 0.793526 -0.123201 0.759878 0.024 Uiso 1 1 calc R U . . .
H18B H 0.789191 -0.001296 0.819808 0.024 Uiso 1 1 calc R U . . .
H18C H 0.827342 -0.097980 0.841449 0.024 Uiso 1 1 calc R U . . .
Co1B Co 0.62463(2) 0.77902(9) 0.27519(4) 0.0058(2) Uani 0.757(3) 1 d . . P A 1
N1B N 0.57111(14) 0.7682(5) 0.3150(3) 0.0086(8) Uani 0.757(3) 1 d . . P A 1
C1B C 0.56086(11) 0.8417(4) 0.3732(3) 0.0108(7) Uani 0.757(3) 1 d . . P A 1
H1B H 0.579310 0.905460 0.403107 0.013 Uiso 0.757(3) 1 calc R U P A 1
C2B C 0.52426(11) 0.8281(5) 0.3914(3) 0.0143(8) Uani 0.757(3) 1 d . . P A 1
H2B H 0.517667 0.881921 0.432866 0.017 Uiso 0.757(3) 1 calc R U P A 1
N2B N 0.58694(9) 0.6731(4) 0.1750(2) 0.0084(6) Uani 0.757(3) 1 d . . P A 1
C3B C 0.49753(19) 0.7346(6) 0.3480(5) 0.0175(13) Uani 0.757(3) 1 d . . P A 1
H3B H 0.472628 0.721063 0.360580 0.021 Uiso 0.757(3) 1 calc R U P A 1
N3B N 0.66692(13) 0.7512(4) 0.2051(3) 0.0069(9) Uani 0.757(3) 1 d . . P A 1
C4B C 0.50745(11) 0.6611(5) 0.2863(3) 0.0139(8) Uani 0.757(3) 1 d . . P A 1
H4B H 0.489090 0.599104 0.254421 0.017 Uiso 0.757(3) 1 calc R U P A 1
N4B N 0.60746(9) 0.9537(3) 0.1954(2) 0.0069(6) Uani 0.757(3) 1 d . . P A 1
C5B C 0.54479(11) 0.6794(4) 0.2715(3) 0.0107(7) Uani 0.757(3) 1 d . . P A 1
N5B N 0.64407(11) 0.6007(5) 0.3471(3) 0.0144(8) Uani 0.757(3) 1 d . . P A 1
C6B C 0.55856(10) 0.5954(4) 0.2087(3) 0.0128(8) Uani 0.757(3) 1 d . . P A 1
H6BA H 0.571259 0.510839 0.234209 0.015 Uiso 0.757(3) 1 calc R U P A 1
H6BB H 0.535460 0.569775 0.164274 0.015 Uiso 0.757(3) 1 calc R U P A 1
N6B N 0.65727(11) 0.8930(5) 0.3717(3) 0.0127(8) Uani 0.757(3) 1 d . . P A 1
C7B C 0.61467(12) 0.5839(5) 0.1445(3) 0.0144(8) Uani 0.757(3) 1 d . . P A 1
H7BA H 0.600620 0.542503 0.092081 0.017 Uiso 0.757(3) 1 calc R U P A 1
H7BB H 0.623888 0.509449 0.183973 0.017 Uiso 0.757(3) 1 calc R U P A 1
C8B C 0.65008(12) 0.6638(5) 0.1325(3) 0.0130(8) Uani 0.757(3) 1 d . . P A 1
H8BA H 0.670689 0.599990 0.123727 0.016 Uiso 0.757(3) 1 calc R U P A 1
H8BB H 0.641903 0.721784 0.083443 0.016 Uiso 0.757(3) 1 calc R U P A 1
C9B C 0.70587(11) 0.6939(5) 0.2519(3) 0.0152(8) Uani 0.757(3) 1 d . . P A 1
H9BA H 0.702303 0.598614 0.265659 0.023 Uiso 0.757(3) 1 calc R U P A 1
H9BB H 0.715525 0.746395 0.301978 0.023 Uiso 0.757(3) 1 calc R U P A 1
H9BC H 0.725202 0.699199 0.218392 0.023 Uiso 0.757(3) 1 calc R U P A 1
C10B C 0.67488(11) 0.8941(4) 0.1810(3) 0.0096(7) Uani 0.757(3) 1 d . . P A 1
H10C H 0.691550 0.891364 0.141260 0.012 Uiso 0.757(3) 1 calc R U P A 1
H10D H 0.689511 0.944784 0.229646 0.012 Uiso 0.757(3) 1 calc R U P A 1
C11B C 0.63616(11) 0.9666(4) 0.1436(2) 0.0099(7) Uani 0.757(3) 1 d . . P A 1
H11C H 0.641545 1.064146 0.136323 0.012 Uiso 0.757(3) 1 calc R U P A 1
H11D H 0.624373 0.927514 0.089176 0.012 Uiso 0.757(3) 1 calc R U P A 1
C12B C 0.60630(11) 1.0818(4) 0.2402(3) 0.0113(8) Uani 0.757(3) 1 d . . P A 1
H12D H 0.593068 1.152283 0.202201 0.017 Uiso 0.757(3) 1 calc R U P A 1
H12E H 0.633406 1.110889 0.265926 0.017 Uiso 0.757(3) 1 calc R U P A 1
H12F H 0.591643 1.067497 0.282169 0.017 Uiso 0.757(3) 1 calc R U P A 1
C13B C 0.56723(10) 0.9170(4) 0.1467(3) 0.0103(7) Uani 0.757(3) 1 d . . P A 1
H13C H 0.558860 0.982738 0.101447 0.012 Uiso 0.757(3) 1 calc R U P A 1
H13D H 0.548174 0.922978 0.181546 0.012 Uiso 0.757(3) 1 calc R U P A 1
C14B C 0.56646(15) 0.7725(6) 0.1119(3) 0.0115(9) Uani 0.757(3) 1 d . . P A 1
H14C H 0.538604 0.743702 0.090292 0.014 Uiso 0.757(3) 1 calc R U P A 1
H14D H 0.579589 0.772721 0.066105 0.014 Uiso 0.757(3) 1 calc R U P A 1
C15B C 0.65952(14) 0.5290(5) 0.3980(3) 0.0121(9) Uani 0.757(3) 1 d . . P A 1
C16B C 0.67929(15) 0.4359(6) 0.4633(4) 0.0185(11) Uani 0.757(3) 1 d . . P A 1
H16D H 0.661825 0.358542 0.465803 0.028 Uiso 0.757(3) 1 calc R U P A 1
H16E H 0.685203 0.484166 0.515543 0.028 Uiso 0.757(3) 1 calc R U P A 1
H16F H 0.704020 0.402783 0.452135 0.028 Uiso 0.757(3) 1 calc R U P A 1
C17B C 0.67417(13) 0.9643(5) 0.4221(3) 0.0108(8) Uani 0.757(3) 1 d . . P A 1
C18B C 0.69424(14) 1.0568(4) 0.4840(3) 0.0125(8) Uani 0.757(3) 1 d . . P A 1
H18D H 0.707815 1.126618 0.459467 0.019 Uiso 0.757(3) 1 calc R U P A 1
H18E H 0.713714 1.006822 0.525374 0.019 Uiso 0.757(3) 1 calc R U P A 1
H18F H 0.674913 1.100322 0.509415 0.019 Uiso 0.757(3) 1 calc R U P A 1
S1C S 0.43086(3) 0.71307(13) 0.02023(7) 0.0125(3) Uani 0.757(3) 1 d D . P A 1
O1C O 0.46634(11) 0.6329(4) 0.0415(3) 0.0303(10) Uani 0.757(3) 1 d D . P A 1
O2C O 0.39901(10) 0.6666(4) 0.0519(3) 0.0301(9) Uani 0.757(3) 1 d D . P A 1
O3C O 0.41943(16) 0.7556(6) -0.0645(3) 0.0247(13) Uani 0.757(3) 1 d D . P A 1
C1C C 0.44645(12) 0.8719(5) 0.0745(3) 0.0176(9) Uani 0.757(3) 1 d D . P A 1
F1C F 0.47669(8) 0.9279(4) 0.0521(2) 0.0283(8) Uani 0.757(3) 1 d D . P A 1
F2C F 0.41742(8) 0.9651(3) 0.0598(2) 0.0269(7) Uani 0.757(3) 1 d D . P A 1
F3C F 0.45744(12) 0.8524(4) 0.15440(19) 0.0440(10) Uani 0.757(3) 1 d D . P A 1
C1D C 0.71710(13) 1.2805(6) 0.1973(3) 0.0137(8) Uani 0.757(3) 1 d . . P A 1
F1D F 0.71873(9) 1.1765(3) 0.14795(18) 0.0210(6) Uani 0.757(3) 1 d . . P A 1
S1D S 0.74137(10) 1.2386(4) 0.30306(15) 0.0146(3) Uani 0.757(3) 1 d . . P A 1
O1D O 0.71860(19) 1.1223(7) 0.3193(3) 0.0371(16) Uani 0.757(3) 1 d . . P A 1
F2D F 0.67902(8) 1.3103(4) 0.1882(2) 0.0322(8) Uani 0.757(3) 1 d . . P A 1
O2D O 0.78166(12) 1.2160(6) 0.3015(4) 0.0253(11) Uani 0.757(3) 1 d . . P A 1
F3D F 0.73504(10) 1.3857(3) 0.1727(2) 0.0230(7) Uani 0.757(3) 1 d . . P A 1
O3D O 0.73594(13) 1.3615(5) 0.3460(3) 0.0256(10) Uani 0.757(3) 1 d . . P A 1
C1E C 0.77974(10) 0.7185(5) 0.4801(2) 0.0180(7) Uani 1 1 d . . . . .
O1E O 0.76823(10) 0.6138(4) 0.61207(19) 0.0336(8) Uani 1 1 d . . . . .
S1E S 0.75888(3) 0.73870(12) 0.56860(7) 0.0173(2) Uani 1 1 d . . . . .
F1E F 0.76351(7) 0.6112(3) 0.43551(15) 0.0270(5) Uani 1 1 d . . . . .
O2E O 0.71736(9) 0.7570(4) 0.5322(2) 0.0333(9) Uani 1 1 d . . . . .
F2E F 0.77457(9) 0.8267(3) 0.43282(16) 0.0310(6) Uani 1 1 d . . . . .
O3E O 0.77881(10) 0.8584(4) 0.6072(2) 0.0359(8) Uani 1 1 d . . . . .
F3E F 0.81904(7) 0.6933(3) 0.50416(19) 0.0385(8) Uani 1 1 d . . . . .
O1F O 0.92108(13) 0.7474(3) 0.9835(3) 0.0388(11) Uani 1 1 d . . . . .
C1F C 0.94695(10) 0.6327(4) 0.8729(2) 0.0190(7) Uani 1 1 d . . . . .
S1F S 0.93238(2) 0.79207(10) 0.91234(6) 0.0154(2) Uani 1 1 d . . . . .
F1F F 0.91889(7) 0.5377(3) 0.86214(18) 0.0322(6) Uani 1 1 d . . . . .
O2F O 0.90016(8) 0.8410(4) 0.84708(19) 0.0314(7) Uani 1 1 d . . . . .
F2F F 0.95638(11) 0.6486(4) 0.8023(2) 0.0582(10) Uani 1 1 d . . . . .
O3F O 0.96827(9) 0.8724(3) 0.9252(3) 0.0402(9) Uani 1 1 d . . . . .
F3F F 0.97887(6) 0.5788(3) 0.92642(19) 0.0357(7) Uani 1 1 d . . . . .
S1C' S 0.43287(13) 0.7939(6) 0.0211(3) 0.0355(12) Uani 0.243(3) 1 d D U P A 2
O1C' O 0.4686(3) 0.8719(12) 0.0470(10) 0.055(4) Uani 0.243(3) 1 d D U P A 2
O2C' O 0.3999(3) 0.8378(13) 0.0491(8) 0.047(3) Uani 0.243(3) 1 d D U P A 2
O3C' O 0.4237(5) 0.757(2) -0.0646(4) 0.052(5) Uani 0.243(3) 1 d D U P A 2
C1C' C 0.4472(3) 0.6322(8) 0.0733(5) 0.042(3) Uani 0.243(3) 1 d D U P A 2
F1C' F 0.4778(3) 0.5773(10) 0.0526(8) 0.046(3) Uani 0.243(3) 1 d D U P A 2
F2C' F 0.4577(4) 0.6495(11) 0.1543(5) 0.064(4) Uani 0.243(3) 1 d D U P A 2
F3C' F 0.4178(3) 0.5425(9) 0.0564(7) 0.046(3) Uani 0.243(3) 1 d D U P A 2
S1D' S 0.7399(3) 1.2343(11) 0.3106(4) 0.0146(3) Uani 0.243(3) 1 d D U P A 2
O1D' O 0.7285(5) 1.1094(14) 0.3424(7) 0.028(3) Uani 0.243(3) 1 d D U P A 2
O2D' O 0.7811(3) 1.2534(18) 0.3192(10) 0.035(4) Uani 0.243(3) 1 d D U P A 2
O3D' O 0.7199(4) 1.3545(14) 0.3304(8) 0.031(3) Uani 0.243(3) 1 d D U P A 2
C1D' C 0.7196(2) 1.2130(9) 0.2012(5) 0.022(2) Uani 0.243(3) 1 d D U P A 2
F1D' F 0.7361(3) 1.1094(10) 0.1727(5) 0.032(2) Uani 0.243(3) 1 d D U P A 2
F2D' F 0.6805(2) 1.1885(11) 0.1829(6) 0.036(2) Uani 0.243(3) 1 d D U P A 2
F3D' F 0.7258(3) 1.3235(10) 0.1606(6) 0.042(3) Uani 0.243(3) 1 d D U P A 2
Co1" Co 0.62505(8) 0.7228(4) 0.27585(16) 0.0203(8) Uani 0.243(3) 1 d D U P A 2
N1B' N 0.5713(3) 0.7355(14) 0.3124(8) 0.020(2) Uani 0.243(3) 1 d D U P A 2
C1B' C 0.5605(3) 0.6622(14) 0.3715(8) 0.020(2) Uani 0.243(3) 1 d D U P A 2
H1B' H 0.579051 0.601241 0.403759 0.024 Uiso 0.243(3) 1 calc R U P A 2
N2B' N 0.5901(2) 0.8308(9) 0.1749(5) 0.0232(16) Uani 0.243(3) 1 d D U P A 2
C2B' C 0.5231(3) 0.6737(16) 0.3861(9) 0.026(2) Uani 0.243(3) 1 d D U P A 2
H2B' H 0.515564 0.617872 0.425663 0.031 Uiso 0.243(3) 1 calc R U P A 2
N3B' N 0.6090(2) 0.5480(8) 0.1956(5) 0.0223(17) Uani 0.243(3) 1 d D U P A 2
C3B' C 0.4970(5) 0.768(2) 0.3421(14) 0.022(3) Uani 0.243(3) 1 d D U P A 2
H3B' H 0.471575 0.780030 0.352363 0.026 Uiso 0.243(3) 1 calc R U P A 2
N4B' N 0.6714(3) 0.7457(12) 0.2114(7) 0.0223(19) Uani 0.243(3) 1 d D U P A 2
C4B' C 0.5083(3) 0.8449(16) 0.2827(9) 0.025(2) Uani 0.243(3) 1 d D U P A 2
H4B' H 0.490696 0.910258 0.252079 0.031 Uiso 0.243(3) 1 calc R U P A 2
N5B' N 0.6452(4) 0.8971(10) 0.3512(7) 0.019(2) Uani 0.243(3) 1 d D U P A 2
C5B' C 0.5457(3) 0.8254(14) 0.2684(8) 0.023(2) Uani 0.243(3) 1 d D U P A 2
N6B' N 0.6550(3) 0.6050(11) 0.3716(6) 0.0127(8) Uani 0.243(3) 1 d D U P A 2
C6B' C 0.5603(3) 0.9081(12) 0.2067(7) 0.023(2) Uani 0.243(3) 1 d D U P A 2
H6BC H 0.537675 0.932390 0.160969 0.027 Uiso 0.243(3) 1 calc R U P A 2
H6BD H 0.572423 0.993489 0.232240 0.027 Uiso 0.243(3) 1 calc R U P A 2
C7B' C 0.5696(5) 0.7304(12) 0.1117(8) 0.024(2) Uani 0.243(3) 1 d D U P A 2
H7BC H 0.582872 0.730217 0.066161 0.029 Uiso 0.243(3) 1 calc R U P A 2
H7BD H 0.541823 0.759976 0.089701 0.029 Uiso 0.243(3) 1 calc R U P A 2
C8B' C 0.5697(3) 0.5871(11) 0.1447(7) 0.022(2) Uani 0.243(3) 1 d D U P A 2
H8BC H 0.549766 0.580512 0.177558 0.026 Uiso 0.243(3) 1 calc R U P A 2
H8BD H 0.561913 0.522613 0.098593 0.026 Uiso 0.243(3) 1 calc R U P A 2
C9B' C 0.6061(4) 0.4199(11) 0.2399(8) 0.024(2) Uani 0.243(3) 1 d D U P A 2
H9BD H 0.595936 0.347339 0.200578 0.036 Uiso 0.243(3) 1 calc R U P A 2
H9BE H 0.588001 0.432891 0.275501 0.036 Uiso 0.243(3) 1 calc R U P A 2
H9BF H 0.632380 0.394585 0.272741 0.036 Uiso 0.243(3) 1 calc R U P A 2
C10" C 0.6385(3) 0.5359(14) 0.1451(7) 0.024(2) Uani 0.243(3) 1 d D U P A 2
H10E H 0.627748 0.579096 0.091433 0.029 Uiso 0.243(3) 1 calc R U P A 2
H10F H 0.643297 0.438588 0.135878 0.029 Uiso 0.243(3) 1 calc R U P A 2
C11" C 0.6773(3) 0.6037(12) 0.1866(8) 0.024(2) Uani 0.243(3) 1 d D U P A 2
H11E H 0.690289 0.550322 0.235456 0.029 Uiso 0.243(3) 1 calc R U P A 2
H11F H 0.695108 0.603973 0.149069 0.029 Uiso 0.243(3) 1 calc R U P A 2
C12" C 0.7085(3) 0.7998(16) 0.2634(9) 0.029(3) Uani 0.243(3) 1 d D U P A 2
H12G H 0.731189 0.759267 0.247114 0.043 Uiso 0.243(3) 1 calc R U P A 2
H12H H 0.709959 0.777088 0.320434 0.043 Uiso 0.243(3) 1 calc R U P A 2
H12I H 0.709172 0.898837 0.257265 0.043 Uiso 0.243(3) 1 calc R U P A 2
C13" C 0.6551(3) 0.8331(14) 0.1387(7) 0.027(2) Uani 0.243(3) 1 d D U P A 2
H13E H 0.647150 0.774456 0.089888 0.033 Uiso 0.243(3) 1 calc R U P A 2
H13F H 0.676137 0.895211 0.130397 0.033 Uiso 0.243(3) 1 calc R U P A 2
C14" C 0.6192(3) 0.9178(12) 0.1470(9) 0.027(2) Uani 0.243(3) 1 d D U P A 2
H14E H 0.628116 0.992191 0.186666 0.033 Uiso 0.243(3) 1 calc R U P A 2
H14F H 0.606403 0.959161 0.093786 0.033 Uiso 0.243(3) 1 calc R U P A 2
C15" C 0.6602(5) 0.9716(14) 0.3999(8) 0.017(3) Uani 0.243(3) 1 d D U P A 2
C16" C 0.6765(5) 1.0731(18) 0.4616(10) 0.028(3) Uani 0.243(3) 1 d D U P A 2
H16G H 0.670607 1.164350 0.438521 0.043 Uiso 0.243(3) 1 calc R U P A 2
H16H H 0.705302 1.061164 0.479697 0.043 Uiso 0.243(3) 1 calc R U P A 2
H16I H 0.664650 1.061992 0.508122 0.043 Uiso 0.243(3) 1 calc R U P A 2
C17" C 0.6710(4) 0.5374(15) 0.4228(8) 0.012(2) Uani 0.243(3) 1 d D U P A 2
C18" C 0.6920(5) 0.4498(17) 0.4874(9) 0.017(3) Uani 0.243(3) 1 d D U P A 2
H18G H 0.715989 0.496081 0.518009 0.020 Uiso 0.243(3) 1 calc R U P A 2
H18H H 0.699398 0.365413 0.463999 0.020 Uiso 0.243(3) 1 calc R U P A 2
H18I H 0.674942 0.428461 0.524064 0.020 Uiso 0.243(3) 1 calc R U P A 2

loop_
_atom_site_aniso_label
_atom_site_aniso_U_11
_atom_site_aniso_U_22
_atom_site_aniso_U_33
_atom_site_aniso_U_23
_atom_site_aniso_U_13
_atom_site_aniso_U_12
Co1A 0.0076(2) 0.0032(3) 0.0122(3) 0.00005(18) 0.00215(18) -0.00110(16)
N1A 0.0092(12) 0.0082(13) 0.0160(16) -0.0035(11) 0.0018(11) -0.0037(10)
C1A 0.0158(13) 0.0120(17) 0.0159(16) 0.0000(13) 0.0023(11) 0.0023(12)
N2A 0.0162(11) 0.0065(13) 0.0170(13) 0.0052(11) 0.0038(10) -0.0017(10)
C2A 0.0188(14) 0.0145(17) 0.0143(15) -0.0042(13) 0.0005(12) 0.0038(12)
N3A 0.0100(10) 0.0091(13) 0.0150(13) 0.0018(10) 0.0027(9) -0.0007(9)
C3A 0.0135(14) 0.0173(17) 0.027(2) -0.0075(17) 0.0025(15) 0.0006(13)
N4A 0.0098(12) 0.0078(18) 0.0211(19) 0.0009(10) -0.0014(13) 0.0000(9)
C4A 0.0117(13) 0.0153(18) 0.035(2) -0.0077(15) 0.0011(13) -0.0054(12)
N5A 0.0175(13) 0.0085(14) 0.0217(15) -0.0048(12) 0.0010(11) -0.0010(11)
C5A 0.0116(12) 0.0087(15) 0.0214(16) -0.0013(12) 0.0041(11) -0.0042(11)
N6A 0.0152(12) 0.0094(14) 0.0159(14) 0.0011(10) 0.0056(11) 0.0011(10)
C6A 0.0205(15) 0.0105(16) 0.0221(17) 0.0010(13) 0.0042(12) -0.0100(12)
C7A 0.0161(15) 0.0155(16) 0.0220(19) 0.0036(16) 0.0095(14) -0.0044(14)
C8A 0.0093(12) 0.0142(16) 0.0198(16) -0.0033(13) 0.0064(11) 0.0002(11)
C9A 0.0186(14) 0.0068(15) 0.0200(17) 0.0033(12) 0.0058(12) 0.0040(12)
C10A 0.0140(13) 0.0096(15) 0.0151(15) -0.0003(12) 0.0012(11) 0.0003(11)
C11A 0.0132(12) 0.0131(16) 0.0151(15) -0.0035(12) -0.0012(11) -0.0022(11)
C12A 0.0117(13) 0.019(2) 0.0271(19) -0.0058(15) -0.0013(12) 0.0052(12)
C13A 0.0226(15) 0.0106(16) 0.0166(16) 0.0069(13) 0.0008(12) -0.0027(12)
C14A 0.0241(13) 0.0101(13) 0.0195(13) 0.0082(11) 0.0021(11) -0.0015(11)
C15A 0.0187(15) 0.0088(16) 0.0188(17) -0.0012(13) -0.0020(13) 0.0022(12)
C16A 0.0279(18) 0.016(2) 0.028(2) -0.0069(15) 0.0039(16) 0.0077(15)
C17A 0.0147(13) 0.0074(15) 0.0154(15) -0.0010(12) 0.0037(12) 0.0023(11)
C18A 0.0191(14) 0.0093(16) 0.0212(17) 0.0031(13) 0.0081(13) -0.0008(13)
Co1B 0.0057(3) 0.0023(5) 0.0090(4) -0.0004(3) 0.00113(18) -0.0005(2)
N1B 0.0131(17) 0.0032(18) 0.0099(19) -0.0020(15) 0.0033(14) -0.0015(14)
C1B 0.0091(15) 0.0081(19) 0.0151(19) -0.0016(15) 0.0029(13) -0.0044(13)
C2B 0.0108(16) 0.013(2) 0.021(2) -0.0001(17) 0.0076(15) -0.0014(15)
N2B 0.0067(12) 0.0033(16) 0.0155(17) -0.0011(13) 0.0030(11) -0.0023(11)
C3B 0.015(2) 0.012(3) 0.032(3) 0.004(2) 0.018(2) 0.0000(19)
N3B 0.0089(16) 0.005(2) 0.0064(19) -0.0019(12) 0.0018(14) 0.0009(11)
C4B 0.0087(15) 0.009(2) 0.025(2) 0.0021(15) 0.0047(14) -0.0042(14)
N4B 0.0070(12) 0.0029(15) 0.0111(15) 0.0021(12) 0.0024(11) 0.0020(11)
C5B 0.0107(15) 0.0053(18) 0.0160(19) 0.0016(14) 0.0030(13) 0.0014(13)
N5B 0.0142(18) 0.0105(19) 0.016(2) 0.0016(16) -0.0002(14) 0.0001(15)
C6B 0.0072(14) 0.0072(19) 0.025(2) -0.0033(15) 0.0055(14) -0.0032(13)
N6B 0.0114(16) 0.0119(17) 0.0129(17) -0.0003(13) -0.0008(13) -0.0041(13)
C7B 0.0163(17) 0.008(2) 0.021(2) -0.0076(16) 0.0084(15) -0.0037(15)
C8B 0.0185(17) 0.009(2) 0.0130(19) -0.0059(15) 0.0068(14) 0.0030(14)
C9B 0.0098(16) 0.012(2) 0.022(2) 0.0063(16) 0.0005(14) 0.0044(14)
C10B 0.0080(15) 0.0049(18) 0.0161(19) 0.0011(14) 0.0032(13) 0.0031(12)
C11B 0.0110(16) 0.0064(18) 0.0121(18) 0.0024(14) 0.0026(14) 0.0002(13)
C12B 0.0109(15) 0.0051(18) 0.018(2) 0.0036(15) 0.0031(14) 0.0022(13)
C13B 0.0058(14) 0.0090(19) 0.0137(19) 0.0009(15) -0.0021(13) 0.0027(13)
C14B 0.0116(18) 0.012(2) 0.009(2) -0.0001(19) -0.0015(15) 0.0010(18)
C15B 0.010(2) 0.009(2) 0.016(2) -0.0003(18) 0.0012(17) 0.0007(16)
C16B 0.014(2) 0.017(3) 0.026(3) 0.009(2) 0.006(2) 0.0082(19)
C17B 0.0092(18) 0.011(2) 0.011(2) 0.0035(16) -0.0004(15) -0.0006(15)
C18B 0.021(2) 0.0042(19) 0.011(2) -0.0034(15) 0.0024(17) -0.0029(16)
S1C 0.0129(5) 0.0088(7) 0.0165(6) 0.0010(4) 0.0052(3) -0.0017(4)
O1C 0.0209(17) 0.011(2) 0.058(3) 0.0039(19) 0.0081(18) 0.0058(14)
O2C 0.0243(16) 0.031(2) 0.039(2) 0.0070(18) 0.0151(16) -0.0140(16)
O3C 0.033(3) 0.022(3) 0.018(3) 0.0011(16) 0.005(2) -0.0083(19)
C1C 0.0172(19) 0.015(2) 0.018(2) 0.0025(17) 0.0002(16) 0.0025(16)
F1C 0.0136(13) 0.0151(17) 0.056(2) -0.0024(16) 0.0083(13) -0.0029(11)
F2C 0.0214(13) 0.0193(17) 0.0410(18) -0.0085(14) 0.0094(13) 0.0088(12)
F3C 0.075(3) 0.032(2) 0.0155(15) -0.0027(14) -0.0069(16) -0.0095(19)
C1D 0.0134(18) 0.011(2) 0.016(2) 0.0030(19) 0.0019(15) -0.0020(16)
F1D 0.0318(14) 0.0176(15) 0.0138(13) -0.0110(12) 0.0062(11) -0.0096(12)
S1D 0.0209(5) 0.0132(5) 0.0107(6) -0.0018(5) 0.0056(5) -0.0075(3)
O1D 0.062(4) 0.034(3) 0.012(2) 0.0030(18) 0.004(2) -0.034(3)
F2D 0.0101(11) 0.039(2) 0.042(2) -0.0058(16) -0.0043(12) 0.0078(12)
O2D 0.0137(15) 0.032(3) 0.027(2) 0.008(2) -0.0001(15) 0.0070(16)
F3D 0.0331(16) 0.0122(16) 0.0211(16) 0.0065(12) 0.0014(12) -0.0092(13)
O3D 0.032(2) 0.025(2) 0.023(2) -0.0159(17) 0.0130(18) -0.0139(19)
C1E 0.0181(15) 0.0169(19) 0.0209(19) -0.0027(16) 0.0083(14) -0.0025(14)
O1E 0.0412(16) 0.037(2) 0.0224(16) 0.0094(13) 0.0077(13) 0.0065(14)
S1E 0.0191(4) 0.0201(6) 0.0133(5) -0.0051(3) 0.0048(4) -0.0001(3)
F1E 0.0392(13) 0.0212(13) 0.0233(12) -0.0127(10) 0.0128(10) -0.0073(10)
O2E 0.0234(14) 0.051(3) 0.0269(19) -0.0064(14) 0.0093(14) 0.0079(13)
F2E 0.0565(15) 0.0175(13) 0.0204(11) -0.0002(10) 0.0120(11) -0.0099(12)
O3E 0.0462(18) 0.035(2) 0.0276(16) -0.0208(15) 0.0116(15) -0.0117(15)
F3E 0.0184(11) 0.054(2) 0.0462(17) -0.0155(15) 0.0136(11) -0.0036(11)
O1F 0.075(3) 0.024(2) 0.027(2) 0.0081(12) 0.032(2) 0.0135(16)
C1F 0.0187(15) 0.0147(18) 0.0264(19) 0.0045(14) 0.0108(13) -0.0020(13)
S1F 0.0174(4) 0.0097(5) 0.0189(5) 0.0030(3) 0.0039(3) 0.0034(3)
F1F 0.0271(11) 0.0207(14) 0.0450(15) -0.0089(12) 0.0015(11) -0.0098(10)
O2F 0.0268(13) 0.033(2) 0.0275(16) 0.0094(14) -0.0063(11) 0.0065(13)
F2F 0.108(3) 0.039(2) 0.0488(18) -0.0055(16) 0.061(2) 0.0021(19)
O3F 0.0325(15) 0.0111(15) 0.072(3) 0.0000(17) 0.0022(17) -0.0105(12)
F3F 0.0140(9) 0.0245(15) 0.0652(19) 0.0041(14) 0.0029(11) 0.0084(9)
S1C' 0.032(2) 0.047(3) 0.031(2) 0.001(2) 0.0149(18) 0.002(2)
O1C' 0.030(5) 0.051(7) 0.089(9) 0.011(8) 0.023(6) 0.004(5)
O2C' 0.029(5) 0.054(8) 0.059(8) -0.024(7) 0.013(5) 0.004(5)
O3C' 0.063(11) 0.069(12) 0.031(5) 0.013(5) 0.026(6) 0.015(9)
C1C' 0.043(5) 0.043(5) 0.038(5) 0.008(4) 0.006(5) 0.001(4)
F1C' 0.046(5) 0.023(6) 0.070(7) 0.000(6) 0.017(6) -0.010(4)
F2C' 0.105(9) 0.034(7) 0.041(4) -0.011(4) -0.007(5) 0.022(6)
F3C' 0.036(4) 0.044(5) 0.057(7) -0.003(5) 0.009(5) 0.002(4)
S1D' 0.0209(5) 0.0132(5) 0.0107(6) -0.0018(5) 0.0056(5) -0.0075(3)
O1D' 0.036(7) 0.029(5) 0.016(6) 0.006(5) 0.001(6) -0.020(5)
O2D' 0.027(4) 0.033(9) 0.044(9) 0.005(7) 0.005(5) -0.012(5)
O3D' 0.040(7) 0.030(5) 0.025(6) -0.017(5) 0.013(6) -0.006(6)
C1D' 0.031(4) 0.023(5) 0.015(3) 0.001(4) 0.009(4) -0.001(4)
F1D' 0.044(4) 0.031(4) 0.019(3) -0.010(3) 0.002(3) 0.002(3)
F2D' 0.030(3) 0.039(6) 0.031(5) -0.011(5) -0.008(3) -0.007(4)
F3D' 0.053(6) 0.037(5) 0.034(5) 0.028(6) 0.007(5) 0.005(5)
Co1" 0.0229(12) 0.0270(17) 0.0113(12) -0.0010(11) 0.0047(8) -0.0013(11)
N1B' 0.022(3) 0.017(4) 0.019(4) -0.002(3) 0.005(3) 0.000(3)
C1B' 0.020(3) 0.020(4) 0.021(4) -0.002(3) 0.008(3) 0.005(3)
N2B' 0.025(3) 0.024(3) 0.020(3) 0.004(2) 0.005(2) 0.003(3)
C2B' 0.022(4) 0.028(4) 0.027(4) 0.001(3) 0.008(3) 0.002(3)
N3B' 0.024(3) 0.024(3) 0.019(3) -0.004(2) 0.004(2) -0.002(3)
C3B' 0.021(4) 0.023(5) 0.023(4) 0.000(4) 0.009(3) 0.003(3)
N4B' 0.024(3) 0.024(4) 0.020(4) 0.001(3) 0.008(3) -0.001(3)
C4B' 0.027(3) 0.026(4) 0.024(4) 0.002(3) 0.007(3) 0.001(3)
N5B' 0.022(4) 0.016(3) 0.020(4) 0.001(3) 0.008(3) 0.000(3)
C5B' 0.026(3) 0.023(4) 0.021(4) 0.000(3) 0.006(3) 0.000(3)
N6B' 0.0114(16) 0.0119(17) 0.0129(17) -0.0003(13) -0.0008(13) -0.0041(13)
C6B' 0.025(3) 0.023(4) 0.020(4) 0.001(3) 0.005(3) 0.001(3)
C7B' 0.025(4) 0.025(4) 0.021(4) 0.000(3) 0.006(3) 0.001(3)
C8B' 0.025(3) 0.026(3) 0.016(4) -0.002(3) 0.007(3) -0.001(3)
C9B' 0.024(5) 0.024(4) 0.027(6) -0.002(4) 0.012(4) 0.003(4)
C10" 0.026(3) 0.026(4) 0.022(4) -0.002(3) 0.009(3) 0.001(3)
C11" 0.025(3) 0.025(3) 0.024(4) 0.002(3) 0.010(3) -0.001(3)
C12" 0.028(4) 0.029(7) 0.029(6) -0.002(5) 0.005(4) -0.001(5)
C13" 0.029(3) 0.029(4) 0.025(4) 0.004(3) 0.009(3) -0.007(3)
C14" 0.027(3) 0.027(4) 0.026(4) 0.009(3) 0.003(3) -0.001(3)
C15" 0.018(4) 0.015(4) 0.017(4) 0.003(3) 0.003(3) 0.002(4)
C16" 0.028(6) 0.026(7) 0.029(7) -0.006(5) 0.003(6) -0.004(6)
C17" 0.011(4) 0.015(4) 0.010(4) 0.000(3) 0.005(3) -0.002(3)
C18" 0.019(7) 0.013(6) 0.020(6) 0.006(4) 0.006(5) 0.003(5)

loop_
_atom_type_symbol
_atom_type_description
_atom_type_scat_dispersion_real
_atom_type_scat_dispersion_imag
_atom_type_scat_source
C C 0.0033 0.0016 'International Tables Vol C Tables 4.2.6.8 and 6.1.1.4'
H H 0.0000 0.0000 'International Tables Vol C Tables 4.2.6.8 and 6.1.1.4'
Co Co 0.3494 0.9721 'International Tables Vol C Tables 4.2.6.8 and 6.1.1.4'
F F 0.0171 0.0103 'International Tables Vol C Tables 4.2.6.8 and 6.1.1.4'
N N 0.0061 0.0033 'International Tables Vol C Tables 4.2.6.8 and 6.1.1.4'
O O 0.0106 0.0060 'International Tables Vol C Tables 4.2.6.8 and 6.1.1.4'
S S 0.1246 0.1234 'International Tables Vol C Tables 4.2.6.8 and 6.1.1.4'

loop_
_geom_angle_atom_site_label_1
_geom_angle_atom_site_label_2
_geom_angle_atom_site_label_3
_geom_angle
N6A Co1A N1A 97.36(12)
N6A Co1A N2A 174.75(11)
N1A Co1A N2A 79.23(12)
N6A Co1A N5A 87.90(12)
N1A Co1A N5A 87.88(12)
N2A Co1A N5A 95.91(12)
N6A Co1A N4A 100.20(12)
N1A Co1A N4A 162.43(13)
N2A Co1A N4A 83.22(11)
N5A Co1A N4A 93.23(12)
N6A Co1A N3A 93.92(11)
N1A Co1A N3A 95.54(11)
N2A Co1A N3A 82.51(10)
N5A Co1A N3A 175.89(11)
N4A Co1A N3A 82.82(11)
C5A N1A C1A 118.7(3)
C5A N1A Co1A 113.7(2)
C1A N1A Co1A 127.6(2)
N1A C1A C2A 122.8(3)
N1A C1A H1A 118.6
C2A C1A H1A 118.6
C14A N2A C6A 112.2(3)
C14A N2A C7A 114.1(3)
C6A N2A C7A 111.4(3)
C14A N2A Co1A 103.48(19)
C6A N2A Co1A 105.80(19)
C7A N2A Co1A 109.2(2)
C3A C2A C1A 118.0(3)
C3A C2A H2A 121.0
C1A C2A H2A 121.0
C9A N3A C8A 110.4(2)
C9A N3A C10A 109.3(2)
C8A N3A C10A 111.5(2)
C9A N3A Co1A 113.34(19)
C8A N3A Co1A 103.52(19)
C10A N3A Co1A 108.77(18)
C2A C3A C4A 119.7(3)
C2A C3A H3A 120.1
C4A C3A H3A 120.1
C12A N4A C11A 109.9(3)
C12A N4A C13A 110.8(3)
C11A N4A C13A 112.4(3)
C12A N4A Co1A 113.2(3)
C11A N4A Co1A 102.4(2)
C13A N4A Co1A 107.88(19)
C3A C4A C5A 119.1(3)
C3A C4A H4A 120.4
C5A C4A H4A 120.4
C15A N5A Co1A 165.3(3)
N1A C5A C4A 121.6(3)
N1A C5A C6A 116.0(3)
C4A C5A C6A 122.3(3)
C17A N6A Co1A 176.5(3)
N2A C6A C5A 110.5(3)
N2A C6A H6AA 109.5
C5A C6A H6AA 109.5
N2A C6A H6AB 109.5
C5A C6A H6AB 109.5
H6AA C6A H6AB 108.1
N2A C7A C8A 113.1(3)
N2A C7A H7AA 109.0
C8A C7A H7AA 109.0
N2A C7A H7AB 109.0
C8A C7A H7AB 109.0
H7AA C7A H7AB 107.8
N3A C8A C7A 111.4(3)
N3A C8A H8AA 109.4
C7A C8A H8AA 109.4
N3A C8A H8AB 109.4
C7A C8A H8AB 109.4
H8AA C8A H8AB 108.0
N3A C9A H9AA 109.5
N3A C9A H9AB 109.5
H9AA C9A H9AB 109.5
N3A C9A H9AC 109.5
H9AA C9A H9AC 109.5
H9AB C9A H9AC 109.5
N3A C10A C11A 110.5(2)
N3A C10A H10A 109.6
C11A C10A H10A 109.6
N3A C10A H10B 109.6
C11A C10A H10B 109.6
H10A C10A H10B 108.1
N4A C11A C10A 112.3(3)
N4A C11A H11A 109.1
C10A C11A H11A 109.1
N4A C11A H11B 109.1
C10A C11A H11B 109.1
H11A C11A H11B 107.9
N4A C12A H12A 109.5
N4A C12A H12B 109.5
H12A C12A H12B 109.5
N4A C12A H12C 109.5
H12A C12A H12C 109.5
H12B C12A H12C 109.5
N4A C13A C14A 112.1(3)
N4A C13A H13A 109.2
C14A C13A H13A 109.2
N4A C13A H13B 109.2
C14A C13A H13B 109.2
H13A C13A H13B 107.9
N2A C14A C13A 110.9(3)
N2A C14A H14A 109.5
C13A C14A H14A 109.5
N2A C14A H14B 109.5
C13A C14A H14B 109.5
H14A C14A H14B 108.1
N5A C15A C16A 179.0(5)
C15A C16A H16A 109.5
C15A C16A H16B 109.5
H16A C16A H16B 109.5
C15A C16A H16C 109.5
H16A C16A H16C 109.5
H16B C16A H16C 109.5
N6A C17A C18A 179.0(4)
C17A C18A H18A 109.5
C17A C18A H18B 109.5
H18A C18A H18B 109.5
C17A C18A H18C 109.5
H18A C18A H18C 109.5
H18B C18A H18C 109.5
N6B Co1B N3B 100.88(17)
N6B Co1B N1B 97.52(18)
N3B Co1B N1B 161.6(2)
N6B Co1B N2B 175.20(16)
N3B Co1B N2B 82.47(15)
N1B Co1B N2B 79.20(17)
N6B Co1B N5B 87.59(17)
N3B Co1B N5B 92.63(16)
N1B Co1B N5B 87.66(16)
N2B Co1B N5B 95.74(15)
N6B Co1B N4B 94.44(16)
N3B Co1B N4B 82.99(15)
N1B Co1B N4B 96.09(15)
N2B Co1B N4B 82.49(13)
N5B Co1B N4B 175.45(15)
C1B N1B C5B 119.0(4)
C1B N1B Co1B 128.0(3)
C5B N1B Co1B 112.9(3)
N1B C1B C2B 122.3(4)
N1B C1B H1B 118.8
C2B C1B H1B 118.8
C3B C2B C1B 118.7(5)
C3B C2B H2B 120.7
C1B C2B H2B 120.7
C6B N2B C7B 112.5(3)
C6B N2B C14B 111.7(3)
C7B N2B C14B 112.0(4)
C6B N2B Co1B 106.5(3)
C7B N2B Co1B 103.7(2)
C14B N2B Co1B 110.0(3)
C4B C3B C2B 119.3(5)
C4B C3B H3B 120.3
C2B C3B H3B 120.3
C8B N3B C9B 109.8(4)
C8B N3B C10B 111.9(4)
C9B N3B C10B 106.9(4)
C8B N3B Co1B 110.3(3)
C9B N3B Co1B 114.4(4)
C10B N3B Co1B 103.3(3)
C3B C4B C5B 118.9(5)
C3B C4B H4B 120.5
C5B C4B H4B 120.5
C12B N4B C13B 110.6(3)
C12B N4B C11B 109.7(3)
C13B N4B C11B 111.7(3)
C12B N4B Co1B 113.1(2)
C13B N4B Co1B 103.5(2)
C11B N4B Co1B 108.1(2)
N1B C5B C4B 121.6(4)
N1B C5B C6B 116.7(4)
C4B C5B C6B 121.6(4)
C15B N5B Co1B 163.2(4)
N2B C6B C5B 110.3(3)
N2B C6B H6BA 109.6
C5B C6B H6BA 109.6
N2B C6B H6BB 109.6
C5B C6B H6BB 109.6
H6BA C6B H6BB 108.1
C17B N6B Co1B 175.1(4)
N2B C7B C8B 111.0(3)
N2B C7B H7BA 109.4
C8B C7B H7BA 109.4
N2B C7B H7BB 109.4
C8B C7B H7BB 109.4
H7BA C7B H7BB 108.0
N3B C8B C7B 110.8(4)
N3B C8B H8BA 109.5
C7B C8B H8BA 109.5
N3B C8B H8BB 109.5
C7B C8B H8BB 109.5
H8BA C8B H8BB 108.1
N3B C9B H9BA 109.5
N3B C9B H9BB 109.5
H9BA C9B H9BB 109.5
N3B C9B H9BC 109.5
H9BA C9B H9BC 109.5
H9BB C9B H9BC 109.5
N3B C10B C11B 110.3(3)
N3B C10B H10C 109.6
C11B C10B H10C 109.6
N3B C10B H10D 109.6
C11B C10B H10D 109.6
H10C C10B H10D 108.1
N4B C11B C10B 111.6(3)
N4B C11B H11C 109.3
C10B C11B H11C 109.3
N4B C11B H11D 109.3
C10B C11B H11D 109.3
H11C C11B H11D 108.0
N4B C12B H12D 109.5
N4B C12B H12E 109.5
H12D C12B H12E 109.5
N4B C12B H12F 109.5
H12D C12B H12F 109.5
H12E C12B H12F 109.5
N4B C13B C14B 111.3(3)
N4B C13B H13C 109.4
C14B C13B H13C 109.4
N4B C13B H13D 109.4
C14B C13B H13D 109.4
H13C C13B H13D 108.0
N2B C14B C13B 111.7(4)
N2B C14B H14C 109.3
C13B C14B H14C 109.3
N2B C14B H14D 109.3
C13B C14B H14D 109.3
H14C C14B H14D 107.9
N5B C15B C16B 179.6(7)
C15B C16B H16D 109.5
C15B C16B H16E 109.5
H16D C16B H16E 109.5
C15B C16B H16F 109.5
H16D C16B H16F 109.5
H16E C16B H16F 109.5
N6B C17B C18B 178.0(5)
C17B C18B H18D 109.5
C17B C18B H18E 109.5
H18D C18B H18E 109.5
C17B C18B H18F 109.5
H18D C18B H18F 109.5
H18E C18B H18F 109.5
O2C S1C O1C 115.6(3)
O2C S1C O3C 114.4(3)
O1C S1C O3C 114.7(3)
O2C S1C C1C 104.5(2)
O1C S1C C1C 102.2(2)
O3C S1C C1C 103.1(3)
F1C C1C F3C 107.5(4)
F1C C1C F2C 106.2(4)
F3C C1C F2C 107.7(4)
F1C C1C S1C 111.8(3)
F3C C1C S1C 111.4(3)
F2C C1C S1C 111.9(3)
F3D C1D F2D 108.9(4)
F3D C1D F1D 107.9(4)
F2D C1D F1D 106.8(4)
F3D C1D S1D 110.0(3)
F2D C1D S1D 111.9(4)
F1D C1D S1D 111.2(4)
O2D S1D O3D 112.8(3)
O2D S1D O1D 117.7(4)
O3D S1D O1D 114.7(4)
O2D S1D C1D 103.8(3)
O3D S1D C1D 102.6(3)
O1D S1D C1D 102.6(3)
F2E C1E F1E 108.4(3)
F2E C1E F3E 108.0(3)
F1E C1E F3E 106.4(3)
F2E C1E S1E 112.8(3)
F1E C1E S1E 110.6(3)
F3E C1E S1E 110.3(3)
O1E S1E O2E 114.1(2)
O1E S1E O3E 116.4(2)
O2E S1E O3E 114.6(2)
O1E S1E C1E 104.1(2)
O2E S1E C1E 102.7(2)
O3E S1E C1E 102.6(2)
F2F C1F F1F 107.0(4)
F2F C1F F3F 107.8(3)
F1F C1F F3F 105.7(3)
F2F C1F S1F 112.4(3)
F1F C1F S1F 113.2(2)
F3F C1F S1F 110.3(3)
O1F S1F O3F 116.5(3)
O1F S1F O2F 115.2(2)
O3F S1F O2F 114.3(2)
O1F S1F C1F 101.71(18)
O3F S1F C1F 102.55(19)
O2F S1F C1F 103.80(19)
O2C' S1C' O1C' 116.7(6)
O2C' S1C' O3C' 114.3(6)
O1C' S1C' O3C' 113.7(7)
O2C' S1C' C1C' 104.6(5)
O1C' S1C' C1C' 101.6(5)
O3C' S1C' C1C' 103.5(7)
F1C' C1C' F3C' 107.6(7)
F1C' C1C' F2C' 106.7(7)
F3C' C1C' F2C' 107.9(7)
F1C' C1C' S1C' 111.8(6)
F3C' C1C' S1C' 111.5(6)
F2C' C1C' S1C' 111.0(6)
O2D' S1D' O1D' 116.0(7)
O2D' S1D' O3D' 113.5(6)
O1D' S1D' O3D' 114.7(7)
O2D' S1D' C1D' 104.6(6)
O1D' S1D' C1D' 102.0(5)
O3D' S1D' C1D' 103.8(6)
F1D' C1D' F3D' 107.6(7)
F1D' C1D' F2D' 106.6(7)
F3D' C1D' F2D' 108.1(7)
F1D' C1D' S1D' 111.3(6)
F3D' C1D' S1D' 111.0(6)
F2D' C1D' S1D' 112.0(6)
N6B' Co1" N1B' 96.8(4)
N6B' Co1" N2B' 174.8(4)
N1B' Co1" N2B' 80.3(3)
N6B' Co1" N5B' 87.2(4)
N1B' Co1" N5B' 87.9(5)
N2B' Co1" N5B' 96.9(4)
N6B' Co1" N4B' 99.1(4)
N1B' Co1" N4B' 164.1(4)
N2B' Co1" N4B' 83.9(4)
N5B' Co1" N4B' 92.4(4)
N6B' Co1" N3B' 92.9(4)
N1B' Co1" N3B' 96.8(5)
N2B' Co1" N3B' 83.3(3)
N5B' Co1" N3B' 175.2(4)
N4B' Co1" N3B' 82.9(4)
C5B' N1B' C1B' 119.5(8)
C5B' N1B' Co1" 113.0(6)
C1B' N1B' Co1" 127.5(7)
N1B' C1B' C2B' 121.9(9)
N1B' C1B' H1B' 119.1
C2B' C1B' H1B' 119.1
C6B' N2B' C14" 114.1(8)
C6B' N2B' C7B' 110.0(9)
C14" N2B' C7B' 113.2(9)
C6B' N2B' Co1" 106.1(6)
C14" N2B' Co1" 104.0(6)
C7B' N2B' Co1" 108.9(6)
C3B' C2B' C1B' 118.7(10)
C3B' C2B' H2B' 120.7
C1B' C2B' H2B' 120.7
C8B' N3B' C9B' 110.4(8)
C8B' N3B' C10" 110.7(8)
C9B' N3B' C10" 111.3(8)
C8B' N3B' Co1" 102.7(6)
C9B' N3B' Co1" 113.2(7)
C10" N3B' Co1" 108.2(5)
C2B' C3B' C4B' 119.4(11)
C2B' C3B' H3B' 120.3
C4B' C3B' H3B' 120.3
C12" N4B' C11" 110.2(9)
C12" N4B' C13" 112.8(9)
C11" N4B' C13" 111.1(9)
C12" N4B' Co1" 112.8(8)
C11" N4B' Co1" 102.4(6)
C13" N4B' Co1" 107.1(6)
C3B' C4B' C5B' 119.4(10)
C3B' C4B' H4B' 120.3
C5B' C4B' H4B' 120.3
C15" N5B' Co1" 167.2(13)
N1B' C5B' C4B' 121.0(8)
N1B' C5B' C6B' 116.7(7)
C4B' C5B' C6B' 122.2(8)
C17" N6B' Co1" 178.1(14)
N2B' C6B' C5B' 111.0(8)
N2B' C6B' H6BC 109.4
C5B' C6B' H6BC 109.4
N2B' C6B' H6BD 109.4
C5B' C6B' H6BD 109.4
H6BC C6B' H6BD 108.0
N2B' C7B' C8B' 113.0(9)
N2B' C7B' H7BC 109.0
C8B' C7B' H7BC 109.0
N2B' C7B' H7BD 109.0
C8B' C7B' H7BD 109.0
H7BC C7B' H7BD 107.8
N3B' C8B' C7B' 112.0(8)
N3B' C8B' H8BC 109.2
C7B' C8B' H8BC 109.2
N3B' C8B' H8BD 109.2
C7B' C8B' H8BD 109.2
H8BC C8B' H8BD 107.9
N3B' C9B' H9BD 109.5
N3B' C9B' H9BE 109.5
H9BD C9B' H9BE 109.5
N3B' C9B' H9BF 109.5
H9BD C9B' H9BF 109.5
H9BE C9B' H9BF 109.5
N3B' C10" C11" 111.0(8)
N3B' C10" H10E 109.4
C11" C10" H10E 109.4
N3B' C10" H10F 109.4
C11" C10" H10F 109.4
H10E C10" H10F 108.0
N4B' C11" C10" 112.0(8)
N4B' C11" H11E 109.2
C10" C11" H11E 109.2
N4B' C11" H11F 109.2
C10" C11" H11F 109.2
H11E C11" H11F 107.9
N4B' C12" H12G 109.5
N4B' C12" H12H 109.5
H12G C12" H12H 109.5
N4B' C12" H12I 109.5
H12G C12" H12I 109.5
H12H C12" H12I 109.5
N4B' C13" C14" 113.0(8)
N4B' C13" H13E 109.0
C14" C13" H13E 109.0
N4B' C13" H13F 109.0
C14" C13" H13F 109.0
H13E C13" H13F 107.8
N2B' C14" C13" 110.4(8)
N2B' C14" H14E 109.6
C13" C14" H14E 109.6
N2B' C14" H14F 109.6
C13" C14" H14F 109.6
H14E C14" H14F 108.1
N5B' C15" C16" 175.5(19)
C15" C16" H16G 109.5
C15" C16" H16H 109.5
H16G C16" H16H 109.5
C15" C16" H16I 109.5
H16G C16" H16I 109.5
H16H C16" H16I 109.5
N6B' C17" C18" 178.7(19)
C17" C18" H18G 109.5
C17" C18" H18H 109.5
H18G C18" H18H 109.5
C17" C18" H18I 109.5
H18G C18" H18I 109.5
H18H C18" H18I 109.5

loop_
_geom_bond_atom_site_label_1
_geom_bond_atom_site_label_2
_geom_bond_distance
Co1A N6A 2.065(3)
Co1A N1A 2.116(3)
Co1A N2A 2.138(3)
Co1A N5A 2.145(3)
Co1A N4A 2.162(3)
Co1A N3A 2.174(3)
N1A C5A 1.345(4)
N1A C1A 1.350(5)
C1A C2A 1.392(4)
C1A H1A 0.9500
N2A C14A 1.482(4)
N2A C6A 1.486(4)
N2A C7A 1.499(5)
C2A C3A 1.383(5)
C2A H2A 0.9500
N3A C9A 1.479(4)
N3A C8A 1.484(4)
N3A C10A 1.498(4)
C3A C4A 1.385(6)
C3A H3A 0.9500
N4A C12A 1.466(4)
N4A C11A 1.484(4)
N4A C13A 1.502(5)
C4A C5A 1.394(4)
C4A H4A 0.9500
N5A C15A 1.138(4)
C5A C6A 1.510(5)
N6A C17A 1.138(4)
C6A H6AA 0.9900
C6A H6AB 0.9900
C7A C8A 1.511(5)
C7A H7AA 0.9900
C7A H7AB 0.9900
C8A H8AA 0.9900
C8A H8AB 0.9900
C9A H9AA 0.9800
C9A H9AB 0.9800
C9A H9AC 0.9800
C10A C11A 1.523(4)
C10A H10A 0.9900
C10A H10B 0.9900
C11A H11A 0.9900
C11A H11B 0.9900
C12A H12A 0.9800
C12A H12B 0.9800
C12A H12C 0.9800
C13A C14A 1.527(4)
C13A H13A 0.9900
C13A H13B 0.9900
C14A H14A 0.9900
C14A H14B 0.9900
C15A C16A 1.461(5)
C16A H16A 0.9800
C16A H16B 0.9800
C16A H16C 0.9800
C17A C18A 1.448(4)
C18A H18A 0.9800
C18A H18B 0.9800
C18A H18C 0.9800
Co1B N6B 2.076(4)
Co1B N3B 2.119(5)
Co1B N1B 2.131(5)
Co1B N2B 2.144(3)
Co1B N5B 2.146(4)
Co1B N4B 2.175(3)
N1B C1B 1.338(6)
N1B C5B 1.347(6)
C1B C2B 1.387(5)
C1B H1B 0.9500
C2B C3B 1.384(9)
C2B H2B 0.9500
N2B C6B 1.469(5)
N2B C7B 1.486(5)
N2B C14B 1.494(6)
C3B C4B 1.381(9)
C3B H3B 0.9500
N3B C8B 1.498(6)
N3B C9B 1.502(6)
N3B C10B 1.507(6)
C4B C5B 1.393(5)
C4B H4B 0.9500
N4B C12B 1.475(5)
N4B C13B 1.485(5)
N4B C11B 1.486(5)
C5B C6B 1.512(6)
N5B C15B 1.142(6)
C6B H6BA 0.9900
C6B H6BB 0.9900
N6B C17B 1.149(6)
C7B C8B 1.515(6)
C7B H7BA 0.9900
C7B H7BB 0.9900
C8B H8BA 0.9900
C8B H8BB 0.9900
C9B H9BA 0.9800
C9B H9BB 0.9800
C9B H9BC 0.9800
C10B C11B 1.519(5)
C10B H10C 0.9900
C10B H10D 0.9900
C11B H11C 0.9900
C11B H11D 0.9900
C12B H12D 0.9800
C12B H12E 0.9800
C12B H12F 0.9800
C13B C14B 1.536(7)
C13B H13C 0.9900
C13B H13D 0.9900
C14B H14C 0.9900
C14B H14D 0.9900
C15B C16B 1.470(7)
C16B H16D 0.9800
C16B H16E 0.9800
C16B H16F 0.9800
C17B C18B 1.434(6)
C18B H18D 0.9800
C18B H18E 0.9800
C18B H18F 0.9800
S1C O2C 1.418(3)
S1C O1C 1.434(4)
S1C O3C 1.453(5)
S1C C1C 1.826(5)
C1C F1C 1.321(5)
C1C F3C 1.327(5)
C1C F2C 1.341(5)
C1D F3D 1.326(6)
C1D F2D 1.328(5)
C1D F1D 1.330(6)
C1D S1D 1.831(6)
S1D O2D 1.425(4)
S1D O3D 1.446(5)
S1D O1D 1.455(5)
C1E F2E 1.317(5)
C1E F1E 1.338(5)
C1E F3E 1.351(4)
C1E S1E 1.827(4)
O1E S1E 1.427(4)
S1E O2E 1.436(3)
S1E O3E 1.439(3)
O1F S1F 1.424(4)
C1F F2F 1.324(4)
C1F F1F 1.331(4)
C1F F3F 1.358(4)
C1F S1F 1.822(4)
S1F O3F 1.448(3)
S1F O2F 1.451(3)
S1C' O2C' 1.411(5)
S1C' O1C' 1.435(6)
S1C' O3C' 1.454(6)
S1C' C1C' 1.828(6)
C1C' F1C' 1.313(7)
C1C' F3C' 1.329(7)
C1C' F2C' 1.341(7)
S1D' O2D' 1.415(6)
S1D' O1D' 1.434(6)
S1D' O3D' 1.452(6)
S1D' C1D' 1.826(6)
C1D' F1D' 1.316(7)
C1D' F3D' 1.330(7)
C1D' F2D' 1.340(6)
Co1" N6B' 2.057(7)
Co1" N1B' 2.111(7)
Co1" N2B' 2.125(7)
Co1" N5B' 2.148(7)
Co1" N4B' 2.166(8)
Co1" N3B' 2.177(7)
N1B' C5B' 1.343(9)
N1B' C1B' 1.359(9)
C1B' C2B' 1.385(9)
C1B' H1B' 0.9500
N2B' C6B' 1.485(8)
N2B' C14" 1.487(9)
N2B' C7B' 1.502(9)
C2B' C3B' 1.381(10)
C2B' H2B' 0.9500
N3B' C8B' 1.480(8)
N3B' C9B' 1.481(9)
N3B' C10" 1.491(8)
C3B' C4B' 1.389(10)
C3B' H3B' 0.9500
N4B' C12" 1.475(9)
N4B' C11" 1.486(9)
N4B' C13" 1.494(10)
C4B' C5B' 1.392(9)
C4B' H4B' 0.9500
N5B' C15" 1.131(9)
C5B' C6B' 1.507(9)
N6B' C17" 1.126(8)
C6B' H6BC 0.9900
C6B' H6BD 0.9900
C7B' C8B' 1.515(10)
C7B' H7BC 0.9900
C7B' H7BD 0.9900
C8B' H8BC 0.9900
C8B' H8BD 0.9900
C9B' H9BD 0.9800
C9B' H9BE 0.9800
C9B' H9BF 0.9800
C10" C11" 1.515(9)
C10" H10E 0.9900
C10" H10F 0.9900
C11" H11E 0.9900
C11" H11F 0.9900
C12" H12G 0.9800
C12" H12H 0.9800
C12" H12I 0.9800
C13" C14" 1.534(9)
C13" H13E 0.9900
C13" H13F 0.9900
C14" H14E 0.9900
C14" H14F 0.9900
C15" C16" 1.456(9)
C16" H16G 0.9800
C16" H16H 0.9800
C16" H16I 0.9800
C17" C18" 1.443(9)
C18" H18G 0.9800
C18" H18H 0.9800
C18" H18I 0.9800

loop_
_geom_torsion_atom_site_label_1
_geom_torsion_atom_site_label_2
_geom_torsion_atom_site_label_3
_geom_torsion_atom_site_label_4
_geom_torsion
C5A N1A C1A C2A 0.0(5)
Co1A N1A C1A C2A -178.9(3)
N1A C1A C2A C3A -0.6(5)
C1A C2A C3A C4A -0.3(6)
C2A C3A C4A C5A 1.6(6)
C1A N1A C5A C4A 1.4(5)
Co1A N1A C5A C4A -179.6(3)
C1A N1A C5A C6A -176.5(3)
Co1A N1A C5A C6A 2.6(4)
C3A C4A C5A N1A -2.2(6)
C3A C4A C5A C6A 175.5(4)
C14A N2A C6A C5A 152.9(3)
C7A N2A C6A C5A -77.8(3)
Co1A N2A C6A C5A 40.8(3)
N1A C5A C6A N2A -30.2(4)
C4A C5A C6A N2A 152.0(3)
C14A N2A C7A C8A -131.7(3)
C6A N2A C7A C8A 100.0(3)
Co1A N2A C7A C8A -16.5(3)
C9A N3A C8A C7A -169.6(3)
C10A N3A C8A C7A 68.7(4)
Co1A N3A C8A C7A -48.0(3)
N2A C7A C8A N3A 45.2(4)
C9A N3A C10A C11A 103.0(3)
C8A N3A C10A C11A -134.7(3)
Co1A N3A C10A C11A -21.2(3)
C12A N4A C11A C10A -171.4(3)
C13A N4A C11A C10A 64.7(4)
Co1A N4A C11A C10A -50.8(3)
N3A C10A C11A N4A 50.6(4)
C12A N4A C13A C14A 105.4(3)
C11A N4A C13A C14A -131.2(3)
Co1A N4A C13A C14A -19.1(4)
C6A N2A C14A C13A -163.6(3)
C7A N2A C14A C13A 68.5(4)
Co1A N2A C14A C13A -50.1(3)
N4A C13A C14A N2A 48.2(4)
C5B N1B C1B C2B 1.1(7)
Co1B N1B C1B C2B 177.6(3)
N1B C1B C2B C3B 0.4(7)
C1B C2B C3B C4B -2.2(8)
C2B C3B C4B C5B 2.5(8)
C1B N1B C5B C4B -0.8(7)
Co1B N1B C5B C4B -177.8(3)
C1B N1B C5B C6B -177.8(4)
Co1B N1B C5B C6B 5.2(5)
C3B C4B C5B N1B -1.0(7)
C3B C4B C5B C6B 175.8(5)
C7B N2B C6B C5B 153.7(3)
C14B N2B C6B C5B -79.4(4)
Co1B N2B C6B C5B 40.6(4)
N1B C5B C6B N2B -31.9(5)
C4B C5B C6B N2B 151.1(4)
C6B N2B C7B C8B -164.0(3)
C14B N2B C7B C8B 69.2(4)
Co1B N2B C7B C8B -49.3(4)
C9B N3B C8B C7B 108.1(4)
C10B N3B C8B C7B -133.4(4)
Co1B N3B C8B C7B -19.0(4)
N2B C7B C8B N3B 47.1(5)
C8B N3B C10B C11B 67.5(4)
C9B N3B C10B C11B -172.2(4)
Co1B N3B C10B C11B -51.2(4)
C12B N4B C11B C10B 102.8(4)
C13B N4B C11B C10B -134.1(4)
Co1B N4B C11B C10B -20.9(4)
N3B C10B C11B N4B 49.9(5)
C12B N4B C13B C14B -170.0(4)
C11B N4B C13B C14B 67.5(5)
Co1B N4B C13B C14B -48.6(4)
C6B N2B C14B C13B 99.7(4)
C7B N2B C14B C13B -133.1(4)
Co1B N2B C14B C13B -18.3(5)
N4B C13B C14B N2B 46.7(5)
O2C S1C C1C F1C 179.3(3)
O1C S1C C1C F1C 58.5(4)
O3C S1C C1C F1C -60.8(4)
O2C S1C C1C F3C 58.9(4)
O1C S1C C1C F3C -61.8(4)
O3C S1C C1C F3C 178.9(4)
O2C S1C C1C F2C -61.7(4)
O1C S1C C1C F2C 177.5(3)
O3C S1C C1C F2C 58.2(4)
F3D C1D S1D O2D -56.3(5)
F2D C1D S1D O2D -177.5(4)
F1D C1D S1D O2D 63.1(4)
F3D C1D S1D O3D 61.4(4)
F2D C1D S1D O3D -59.8(5)
F1D C1D S1D O3D -179.2(3)
F3D C1D S1D O1D -179.4(4)
F2D C1D S1D O1D 59.4(5)
F1D C1D S1D O1D -59.9(5)
F2E C1E S1E O1E -178.8(3)
F1E C1E S1E O1E 59.6(3)
F3E C1E S1E O1E -57.8(4)
F2E C1E S1E O2E 62.1(3)
F1E C1E S1E O2E -59.6(3)
F3E C1E S1E O2E -177.0(3)
F2E C1E S1E O3E -57.1(3)
F1E C1E S1E O3E -178.7(3)
F3E C1E S1E O3E 63.9(4)
F2F C1F S1F O1F 175.8(3)
F1F C1F S1F O1F 54.4(3)
F3F C1F S1F O1F -63.8(3)
F2F C1F S1F O3F -63.3(3)
F1F C1F S1F O3F 175.3(3)
F3F C1F S1F O3F 57.1(3)
F2F C1F S1F O2F 55.9(3)
F1F C1F S1F O2F -65.5(3)
F3F C1F S1F O2F 176.3(2)
O2C' S1C' C1C' F1C' 179.4(9)
O1C' S1C' C1C' F1C' -58.8(10)
O3C' S1C' C1C' F1C' 59.3(10)
O2C' S1C' C1C' F3C' 58.8(9)
O1C' S1C' C1C' F3C' -179.3(9)
O3C' S1C' C1C' F3C' -61.2(10)
O2C' S1C' C1C' F2C' -61.6(9)
O1C' S1C' C1C' F2C' 60.3(10)
O3C' S1C' C1C' F2C' 178.4(10)
O2D' S1D' C1D' F1D' 58.4(9)
O1D' S1D' C1D' F1D' -62.8(9)
O3D' S1D' C1D' F1D' 177.7(9)
O2D' S1D' C1D' F3D' -61.4(10)
O1D' S1D' C1D' F3D' 177.3(9)
O3D' S1D' C1D' F3D' 57.8(9)
O2D' S1D' C1D' F2D' 177.6(9)
O1D' S1D' C1D' F2D' 56.4(9)
O3D' S1D' C1D' F2D' -63.1(9)
C5B' N1B' C1B' C2B' 2(3)
Co1" N1B' C1B' C2B' -175.6(13)
N1B' C1B' C2B' C3B' -4(3)
C1B' C2B' C3B' C4B' 2(4)
C2B' C3B' C4B' C5B' 0(4)
C1B' N1B' C5B' C4B' 0(3)
Co1" N1B' C5B' C4B' 178.5(13)
C1B' N1B' C5B' C6B' 177.1(14)
Co1" N1B' C5B' C6B' -4.6(19)
C3B' C4B' C5B' N1B' -1(3)
C3B' C4B' C5B' C6B' -178.2(19)
C14" N2B' C6B' C5B' -152.3(11)
C7B' N2B' C6B' C5B' 79.2(12)
Co1" N2B' C6B' C5B' -38.5(11)
N1B' C5B' C6B' N2B' 30.0(18)
C4B' C5B' C6B' N2B' -153.1(14)
C6B' N2B' C7B' C8B' -99.8(13)
C14" N2B' C7B' C8B' 131.2(12)
Co1" N2B' C7B' C8B' 16.1(14)
C9B' N3B' C8B' C7B' 168.7(11)
C10" N3B' C8B' C7B' -67.6(12)
Co1" N3B' C8B' C7B' 47.7(11)
N2B' C7B' C8B' N3B' -45.1(16)
C8B' N3B' C10" C11" 135.5(10)
C9B' N3B' C10" C11" -101.4(11)
Co1" N3B' C10" C11" 23.7(12)
C12" N4B' C11" C10" 170.4(11)
C13" N4B' C11" C10" -63.9(12)
Co1" N4B' C11" C10" 50.2(11)
N3B' C10" C11" N4B' -52.1(14)
C12" N4B' C13" C14" -104.5(13)
C11" N4B' C13" C14" 131.2(11)
Co1" N4B' C13" C14" 20.2(12)
C6B' N2B' C14" C13" 163.8(10)
C7B' N2B' C14" C13" -69.4(13)
Co1" N2B' C14" C13" 48.7(11)
N4B' C13" C14" N2B' -48.1(15)
